data_7710122
loop_
_publ_author_name
'Trifonov, Alexander'
'Tolpygin, Aleksei'
'Sachkova, Anastasia'
'Mikhailychev, Alexander'
'Ob&#x2019;edkov, A. M.'
'Glukhova, Tatyana'
'Cherkasov, Anton'
'Fukin, Georgii K.'

_publ_section_title
;
 Sc and Y bis(alkyl) complexes supported by bi- and tridentate amidinate
 ligands. Synthesis, structure and catalytic activity in polymerization of
 isoprene and 1-heptene.
;
_journal_name_full 'Dalton Transactions'
_journal_paper_doi 10.1039/D2DT00866A
_journal_year 2022
_chemical_formula_moiety 'C45 H59 N3 P Sc Si2, 0.5(C7 H8)'
_chemical_formula_sum 'C48.5 H63 N3 P Sc Si2'
_chemical_formula_weight 820.13
_space_group_crystal_system monoclinic
_space_group_IT_number 14
_space_group_name_Hall '-P 2yn'
_space_group_name_H-M_alt 'P 1 21/n 1'
_atom_sites_solution_hydrogens geom
_atom_sites_solution_primary dual
_atom_sites_solution_secondary difmap
_audit_creation_method SHELXL-2018/3
_audit_update_record
;
2022-02-25 deposited with the CCDC.	2022-04-25 downloaded from the CCDC.
;
_cell_angle_alpha 90
_cell_angle_beta 94.631(4)
_cell_angle_gamma 90
_cell_formula_units_Z 4
_cell_length_a 12.6969(4)
_cell_length_b 24.2752(9)
_cell_length_c 15.3631(7)
_cell_measurement_reflns_used 14196
_cell_measurement_temperature 200(2)
_cell_measurement_theta_max 25.4940
_cell_measurement_theta_min 2.5980
_cell_volume 4719.8(3)
_computing_cell_refinement 'CrysAlis Pro 1.171.41.121a'
_computing_data_collection APEX4
_computing_data_reduction 'CrysAlisPro 1.171.41.121a'
_computing_structure_refinement 'SHELXL 2018/3'
_computing_structure_solution 'SHELXT 2018/2'
_diffrn_ambient_temperature 200(2)
_diffrn_measured_fraction_theta_full 0.999
_diffrn_measured_fraction_theta_max 0.999
_diffrn_measurement_device_type 'Bruker D8 Quest (CMOS)'
_diffrn_measurement_method '\w scans'
_diffrn_radiation_type MoK\a
_diffrn_radiation_wavelength 0.71073
_diffrn_reflns_av_R_equivalents 0.0942
_diffrn_reflns_av_unetI/netI 0.0742
_diffrn_reflns_Laue_measured_fraction_full 0.999
_diffrn_reflns_Laue_measured_fraction_max 0.999
_diffrn_reflns_limit_h_max 15
_diffrn_reflns_limit_h_min -15
_diffrn_reflns_limit_k_max 29
_diffrn_reflns_limit_k_min -29
_diffrn_reflns_limit_l_max 18
_diffrn_reflns_limit_l_min -18
_diffrn_reflns_number 66482
_diffrn_reflns_point_group_measured_fraction_full 0.999
_diffrn_reflns_point_group_measured_fraction_max 0.999
_diffrn_reflns_theta_full 25.242
_diffrn_reflns_theta_max 25.961
_diffrn_reflns_theta_min 2.325
_diffrn_source 'microfocus source'
_exptl_absorpt_coefficient_mu 0.275
_exptl_absorpt_correction_T_max 0.928
_exptl_absorpt_correction_T_min 0.692
_exptl_absorpt_correction_type multi-scan
_exptl_absorpt_process_details SADABS
_exptl_crystal_colour white
_exptl_crystal_density_diffrn 1.154
_exptl_crystal_description plate
_exptl_crystal_F_000 1756
_exptl_crystal_size_max 0.530
_exptl_crystal_size_mid 0.270
_exptl_crystal_size_min 0.100
_refine_diff_density_max 0.444
_refine_diff_density_min -0.373
_refine_diff_density_rms 0.063
_refine_ls_extinction_method none
_refine_ls_goodness_of_fit_ref 1.066
_refine_ls_hydrogen_treatment constr
_refine_ls_matrix_type full
_refine_ls_number_parameters 531
_refine_ls_number_reflns 9226
_refine_ls_number_restraints 48
_refine_ls_restrained_S_all 1.071
_refine_ls_R_factor_all 0.1124
_refine_ls_R_factor_gt 0.0672
_refine_ls_shift/su_max 0.001
_refine_ls_shift/su_mean 0.000
_refine_ls_structure_factor_coef Fsqd
_refine_ls_weighting_details 'w=1/[\s^2^(Fo^2^)+(0.0482P)^2^+5.3517P] where P=(Fo^2^+2Fc^2^)/3'
_refine_ls_weighting_scheme calc
_refine_ls_wR_factor_gt 0.1364
_refine_ls_wR_factor_ref 0.1572
_reflns_Friedel_coverage 0.000
_reflns_number_gt 6120
_reflns_number_total 9226
_reflns_threshold_expression 'I > 2\s(I)'
_cod_data_source_file d2dt00866a2.cif
_cod_data_source_block scampnph
_cod_original_sg_symbol_H-M 'P 21/n'
_cod_original_formula_sum 'C48.50 H63 N3 P Sc Si2'
_cod_database_code 7710122
_shelx_shelxl_version_number 2018/3
_shelx_space_group_comment
;
The symmetry employed for this shelxl refinement is uniquely defined
by the following loop, which should always be used as a source of
symmetry information in preference to the above space-group names.
They are only intended as comments.
;
_shelx_estimated_absorpt_t_min 0.868
_shelx_estimated_absorpt_t_max 0.973

loop_
_space_group_symop_operation_xyz
'x, y, z'
'-x+1/2, y+1/2, -z+1/2'
'-x, -y, -z'
'x-1/2, -y-1/2, z-1/2'

loop_
_atom_site_label
_atom_site_type_symbol
_atom_site_fract_x
_atom_site_fract_y
_atom_site_fract_z
_atom_site_U_iso_or_equiv
_atom_site_adp_type
_atom_site_occupancy
_atom_site_site_symmetry_order
_atom_site_calc_flag
_atom_site_refinement_flags_posn
_atom_site_refinement_flags_adp
_atom_site_refinement_flags_occupancy
_atom_site_disorder_assembly
_atom_site_disorder_group
Sc1 Sc 0.62600(5) 0.67696(3) 0.41249(4) 0.03121(17) Uani 1 1 d . . . . .
P1 P 0.80423(6) 0.58723(3) 0.50035(6) 0.0313(2) Uani 1 1 d . . . . .
Si1 Si 0.79848(8) 0.79587(4) 0.36425(7) 0.0425(3) Uani 1 1 d . . . . .
Si2 Si 0.38558(8) 0.74439(5) 0.46607(7) 0.0436(3) Uani 1 1 d . . . . .
N1 N 0.5601(2) 0.63986(11) 0.28542(18) 0.0347(7) Uani 1 1 d . . . . .
N2 N 0.7233(2) 0.62284(11) 0.33252(18) 0.0339(6) Uani 1 1 d . . . . .
N3 N 0.7165(2) 0.63326(10) 0.51992(17) 0.0312(6) Uani 1 1 d . . . . .
C1 C 0.4602(2) 0.64384(14) 0.2362(2) 0.0336(8) Uani 1 1 d . . . . .
C2 C 0.3749(3) 0.61030(14) 0.2556(2) 0.0388(8) Uani 1 1 d . . . . .
C3 C 0.2778(3) 0.61890(17) 0.2101(3) 0.0491(10) Uani 1 1 d . . . . .
H3A H 0.220211 0.595655 0.221186 0.059 Uiso 1 1 calc R U . . .
C4 C 0.2625(3) 0.66049(18) 0.1490(3) 0.0530(11) Uani 1 1 d . . . . .
H4A H 0.195274 0.665593 0.118250 0.064 Uiso 1 1 calc R U . . .
C5 C 0.3461(3) 0.69463(17) 0.1329(2) 0.0490(10) Uani 1 1 d . . . . .
H5A H 0.335706 0.723359 0.091109 0.059 Uiso 1 1 calc R U . . .
C6 C 0.4446(3) 0.68746(14) 0.1770(2) 0.0381(8) Uani 1 1 d . . . . .
C7 C 0.3859(3) 0.56501(15) 0.3223(3) 0.0497(10) Uani 1 1 d . . . . .
H7A H 0.457893 0.565095 0.350629 0.075 Uiso 1 1 calc R U . . .
H7B H 0.371642 0.529443 0.293596 0.075 Uiso 1 1 calc R U . . .
H7C H 0.335330 0.570954 0.366366 0.075 Uiso 1 1 calc R U . . .
C8 C 0.5314(3) 0.72842(15) 0.1643(3) 0.0471(9) Uani 1 1 d . . . . .
H8A H 0.508895 0.753381 0.116208 0.071 Uiso 1 1 calc R U . . .
H8B H 0.595311 0.708744 0.150410 0.071 Uiso 1 1 calc R U . . .
H8C H 0.546346 0.749749 0.218035 0.071 Uiso 1 1 calc R U . . .
C9 C 0.6469(3) 0.61422(13) 0.2666(2) 0.0330(8) Uani 1 1 d . . . . .
C10 C 0.6577(3) 0.57501(15) 0.1875(2) 0.0403(9) Uani 1 1 d . . . . .
C11 C 0.7556(3) 0.53782(16) 0.2007(3) 0.0538(11) Uani 1 1 d . . . . .
H11A H 0.759717 0.522023 0.259548 0.081 Uiso 1 1 calc R U . . .
H11B H 0.819280 0.559654 0.193466 0.081 Uiso 1 1 calc R U . . .
H11C H 0.750409 0.508075 0.157407 0.081 Uiso 1 1 calc R U . . .
C12 C 0.5620(3) 0.53540(18) 0.1772(3) 0.0631(12) Uani 1 1 d . . . . .
H12A H 0.558136 0.514111 0.231018 0.095 Uiso 1 1 calc R U . . .
H12B H 0.570311 0.510222 0.128329 0.095 Uiso 1 1 calc R U . . .
H12C H 0.496861 0.556772 0.165617 0.095 Uiso 1 1 calc R U . . .
C13 C 0.6614(4) 0.60856(18) 0.1036(2) 0.0591(12) Uani 1 1 d . . . . .
H13A H 0.593530 0.627164 0.090357 0.089 Uiso 1 1 calc R U . . .
H13B H 0.675354 0.583942 0.055278 0.089 Uiso 1 1 calc R U . . .
H13C H 0.717868 0.636095 0.111344 0.089 Uiso 1 1 calc R U . . .
C14 C 0.8322(2) 0.62270(13) 0.3351(2) 0.0332(8) Uani 1 1 d . . . . .
C15 C 0.8938(3) 0.64026(14) 0.2686(2) 0.0394(8) Uani 1 1 d . . . . .
H15A H 0.860334 0.650578 0.213497 0.047 Uiso 1 1 calc R U . . .
C16 C 1.0021(3) 0.64271(14) 0.2824(3) 0.0425(9) Uani 1 1 d . . . . .
H16A H 1.042094 0.654053 0.235902 0.051 Uiso 1 1 calc R U . . .
C17 C 1.0543(3) 0.62916(14) 0.3617(3) 0.0429(9) Uani 1 1 d . . . . .
H17A H 1.129140 0.630938 0.369890 0.051 Uiso 1 1 calc R U . . .
C18 C 0.9950(3) 0.61286(13) 0.4294(2) 0.0366(8) Uani 1 1 d . . . . .
H18A H 1.029499 0.603713 0.484691 0.044 Uiso 1 1 calc R U . . .
C19 C 0.8856(3) 0.60986(13) 0.4167(2) 0.0319(8) Uani 1 1 d . . . . .
C20 C 0.7488(3) 0.52235(13) 0.4617(2) 0.0336(8) Uani 1 1 d . . . . .
C21 C 0.8137(3) 0.48029(14) 0.4348(2) 0.0406(9) Uani 1 1 d . . . . .
H21A H 0.888160 0.485204 0.438278 0.049 Uiso 1 1 calc R U . . .
C22 C 0.7696(3) 0.43148(15) 0.4032(2) 0.0459(9) Uani 1 1 d . . . . .
H22A H 0.814198 0.402580 0.386407 0.055 Uiso 1 1 calc R U . . .
C23 C 0.6623(3) 0.42439(15) 0.3958(3) 0.0475(10) Uani 1 1 d . . . . .
H23A H 0.632525 0.390898 0.373359 0.057 Uiso 1 1 calc R U . . .
C24 C 0.5978(3) 0.46598(15) 0.4211(2) 0.0450(9) Uani 1 1 d . . . . .
H24A H 0.523313 0.460963 0.415986 0.054 Uiso 1 1 calc R U . . .
C25 C 0.6399(3) 0.51504(14) 0.4540(2) 0.0384(8) Uani 1 1 d . . . . .
H25A H 0.594714 0.543520 0.471271 0.046 Uiso 1 1 calc R U . . .
C26 C 0.8896(2) 0.57403(13) 0.5973(2) 0.0329(8) Uani 1 1 d . . . . .
C27 C 0.9044(3) 0.52165(14) 0.6343(2) 0.0388(8) Uani 1 1 d . . . . .
H27A H 0.871110 0.490604 0.606282 0.047 Uiso 1 1 calc R U . . .
C28 C 0.9671(3) 0.51484(16) 0.7109(2) 0.0493(10) Uani 1 1 d . . . . .
H28A H 0.977390 0.479061 0.735209 0.059 Uiso 1 1 calc R U . . .
C29 C 1.0148(3) 0.55935(18) 0.7524(3) 0.0549(11) Uani 1 1 d . . . . .
H29A H 1.058088 0.554238 0.805196 0.066 Uiso 1 1 calc R U . . .
C30 C 1.0002(3) 0.61166(17) 0.7180(3) 0.0531(10) Uani 1 1 d . . . . .
H30A H 1.033187 0.642471 0.746902 0.064 Uiso 1 1 calc R U . . .
C31 C 0.9373(3) 0.61880(15) 0.6413(2) 0.0435(9) Uani 1 1 d . . . . .
H31A H 0.926368 0.654816 0.618092 0.052 Uiso 1 1 calc R U . . .
C32 C 0.6802(2) 0.63683(14) 0.6059(2) 0.0347(8) Uani 1 1 d . . . . .
C33 C 0.6604(3) 0.68876(15) 0.6395(2) 0.0438(9) Uani 1 1 d . . . . .
H33A H 0.674091 0.720691 0.606502 0.053 Uiso 1 1 calc R U . . .
C34 C 0.6213(3) 0.69436(17) 0.7199(3) 0.0544(11) Uani 1 1 d . . . . .
H34A H 0.606967 0.730093 0.741189 0.065 Uiso 1 1 calc R U . . .
C35 C 0.6026(3) 0.64898(19) 0.7698(3) 0.0557(11) Uani 1 1 d . . . . .
H35A H 0.576321 0.653306 0.825581 0.067 Uiso 1 1 calc R U . . .
C36 C 0.6222(3) 0.59724(17) 0.7384(2) 0.0483(10) Uani 1 1 d . . . . .
H36A H 0.609745 0.565621 0.772505 0.058 Uiso 1 1 calc R U . . .
C37 C 0.6603(3) 0.59133(15) 0.6568(2) 0.0392(8) Uani 1 1 d . . . . .
H37A H 0.672961 0.555437 0.635377 0.047 Uiso 1 1 calc R U . . .
C38 C 0.6814(3) 0.76371(14) 0.4052(2) 0.0391(8) Uani 1 1 d . . . . .
H38A H 0.621473 0.782982 0.373042 0.047 Uiso 1 1 calc R U . . .
H38B H 0.682102 0.777000 0.466119 0.047 Uiso 1 1 calc R U . . .
C39 C 0.7960(3) 0.78701(17) 0.2438(3) 0.0573(11) Uani 1 1 d . . . . .
H39A H 0.791059 0.747722 0.229310 0.086 Uiso 1 1 calc R U . . .
H39B H 0.860834 0.802258 0.222945 0.086 Uiso 1 1 calc R U . . .
H39C H 0.734634 0.806380 0.215564 0.086 Uiso 1 1 calc R U . . .
C40 C 0.9238(3) 0.76512(16) 0.4156(3) 0.0498(10) Uani 1 1 d . . . . .
H40A H 0.909898 0.727704 0.435704 0.075 Uiso 1 1 calc R U . . .
H40B H 0.950477 0.787762 0.465396 0.075 Uiso 1 1 calc R U . . .
H40C H 0.976656 0.763799 0.372527 0.075 Uiso 1 1 calc R U . . .
C41 C 0.8062(4) 0.87217(16) 0.3853(3) 0.0689(13) Uani 1 1 d . . . . .
H41A H 0.810483 0.878960 0.448350 0.103 Uiso 1 1 calc R U . . .
H41B H 0.743049 0.890123 0.357514 0.103 Uiso 1 1 calc R U . . .
H41C H 0.869231 0.887173 0.360943 0.103 Uiso 1 1 calc R U . . .
C42 C 0.4662(3) 0.68140(14) 0.4649(2) 0.0393(8) Uani 1 1 d . . . . .
H42A H 0.421854 0.653455 0.432475 0.047 Uiso 1 1 calc R U . . .
H42B H 0.475786 0.668469 0.526149 0.047 Uiso 1 1 calc R U . . .
C43 C 0.4466(3) 0.79420(17) 0.5491(3) 0.0586(11) Uani 1 1 d . . . . .
H43A H 0.452122 0.776824 0.606874 0.088 Uiso 1 1 calc R U . . .
H43B H 0.402305 0.827200 0.550345 0.088 Uiso 1 1 calc R U . . .
H43C H 0.517242 0.804547 0.533409 0.088 Uiso 1 1 calc R U . . .
C44 C 0.3721(4) 0.7786(2) 0.3568(3) 0.0730(14) Uani 1 1 d . . . . .
H44A H 0.341532 0.752599 0.312933 0.109 Uiso 1 1 calc R U . . .
H44B H 0.441888 0.790374 0.340936 0.109 Uiso 1 1 calc R U . . .
H44C H 0.325834 0.810798 0.359075 0.109 Uiso 1 1 calc R U . . .
C45 C 0.2468(3) 0.7318(2) 0.4955(3) 0.0664(13) Uani 1 1 d . . . . .
H45A H 0.248663 0.712076 0.551279 0.100 Uiso 1 1 calc R U . . .
H45B H 0.208859 0.709623 0.449826 0.100 Uiso 1 1 calc R U . . .
H45C H 0.210581 0.767142 0.500820 0.100 Uiso 1 1 calc R U . . .
C1S C 0.9062(9) 0.5103(5) -0.0375(8) 0.173(9) Uani 0.5 1 d DG U P A -1
C2S C 0.9566(11) 0.4606(5) -0.0169(8) 0.122(5) Uani 0.5 1 d DG U P A -1
H2SA H 0.920117 0.426867 -0.027813 0.147 Uiso 0.5 1 calc R U P A -1
C3S C 1.0604(11) 0.4604(7) 0.0197(9) 0.185(9) Uani 0.5 1 d G U P A -1
H3SA H 1.094791 0.426388 0.033787 0.222 Uiso 0.5 1 calc R U P A -1
C4S C 1.1138(9) 0.5098(9) 0.0357(11) 0.143(7) Uani 0.5 1 d G U P A -1
H4SA H 1.184680 0.509579 0.060699 0.172 Uiso 0.5 1 calc R U P A -1
C5S C 1.0634(12) 0.5595(7) 0.0151(12) 0.32(2) Uani 0.5 1 d G U P A -1
H5SA H 1.099894 0.593248 0.026012 0.388 Uiso 0.5 1 calc R U P A -1
C6S C 0.9596(12) 0.5598(5) -0.0215(10) 0.172(9) Uani 0.5 1 d DG U P A -1
H6SA H 0.925220 0.593728 -0.035588 0.206 Uiso 0.5 1 calc R U P A -1
C7S C 0.7911(10) 0.5113(7) -0.0782(8) 0.185(8) Uani 0.5 1 d D U P A -1
H7SA H 0.768603 0.549556 -0.088324 0.277 Uiso 0.5 1 calc R U P A -1
H7SB H 0.786552 0.491387 -0.133861 0.277 Uiso 0.5 1 calc R U P A -1
H7SC H 0.745046 0.493620 -0.038297 0.277 Uiso 0.5 1 calc R U P A -1

loop_
_atom_site_aniso_label
_atom_site_aniso_U_11
_atom_site_aniso_U_22
_atom_site_aniso_U_33
_atom_site_aniso_U_23
_atom_site_aniso_U_13
_atom_site_aniso_U_12
Sc1 0.0250(3) 0.0283(3) 0.0407(4) 0.0017(3) 0.0048(3) 0.0023(3)
P1 0.0242(4) 0.0273(5) 0.0427(5) 0.0018(4) 0.0040(4) 0.0019(4)
Si1 0.0399(6) 0.0318(5) 0.0566(7) 0.0050(5) 0.0083(5) -0.0025(5)
Si2 0.0297(5) 0.0517(7) 0.0499(6) -0.0052(5) 0.0058(4) 0.0062(5)
N1 0.0260(15) 0.0347(16) 0.0435(17) 0.0008(13) 0.0033(12) 0.0015(13)
N2 0.0245(14) 0.0331(16) 0.0443(17) 0.0029(13) 0.0035(13) 0.0027(12)
N3 0.0281(14) 0.0262(14) 0.0402(16) 0.0001(12) 0.0076(12) 0.0054(12)
C1 0.0259(17) 0.0324(19) 0.042(2) -0.0019(15) 0.0020(15) 0.0044(15)
C2 0.0319(19) 0.039(2) 0.046(2) -0.0038(16) 0.0044(16) -0.0011(16)
C3 0.028(2) 0.057(3) 0.062(3) -0.003(2) 0.0017(18) -0.0042(18)
C4 0.027(2) 0.074(3) 0.058(3) 0.000(2) -0.0041(18) 0.006(2)
C5 0.038(2) 0.059(3) 0.049(2) 0.0105(19) 0.0005(18) 0.0087(19)
C6 0.0295(18) 0.039(2) 0.046(2) 0.0010(16) 0.0045(15) 0.0052(16)
C7 0.044(2) 0.042(2) 0.064(3) 0.0026(19) 0.0055(19) -0.0086(18)
C8 0.041(2) 0.045(2) 0.055(2) 0.0074(18) 0.0030(18) 0.0031(18)
C9 0.0289(18) 0.0307(18) 0.040(2) 0.0074(15) 0.0064(15) -0.0003(15)
C10 0.036(2) 0.043(2) 0.042(2) -0.0020(17) 0.0058(16) 0.0063(17)
C11 0.052(2) 0.046(2) 0.063(3) -0.011(2) 0.001(2) 0.015(2)
C12 0.047(2) 0.058(3) 0.085(3) -0.027(2) 0.009(2) -0.003(2)
C13 0.070(3) 0.065(3) 0.043(2) 0.001(2) 0.011(2) 0.022(2)
C14 0.0266(17) 0.0261(18) 0.048(2) 0.0011(15) 0.0072(15) 0.0047(14)
C15 0.037(2) 0.0318(19) 0.050(2) 0.0058(16) 0.0103(17) 0.0037(16)
C16 0.033(2) 0.037(2) 0.059(2) 0.0038(18) 0.0169(18) 0.0006(16)
C17 0.0262(18) 0.035(2) 0.068(3) -0.0012(18) 0.0096(18) 0.0006(16)
C18 0.0270(18) 0.0281(18) 0.055(2) 0.0000(16) 0.0040(16) 0.0006(15)
C19 0.0296(18) 0.0234(17) 0.044(2) 0.0013(14) 0.0079(15) 0.0003(14)
C20 0.0311(18) 0.0304(18) 0.040(2) 0.0030(15) 0.0077(15) 0.0033(15)
C21 0.0296(18) 0.036(2) 0.056(2) 0.0000(17) 0.0069(16) 0.0046(16)
C22 0.046(2) 0.030(2) 0.062(3) -0.0081(17) 0.0098(19) 0.0047(17)
C23 0.052(2) 0.035(2) 0.056(2) -0.0054(18) 0.0066(19) -0.0099(18)
C24 0.0313(19) 0.044(2) 0.060(2) -0.0036(19) 0.0089(17) -0.0098(17)
C25 0.0316(19) 0.033(2) 0.051(2) -0.0011(16) 0.0102(16) 0.0011(15)
C26 0.0230(17) 0.0322(19) 0.044(2) -0.0047(15) 0.0044(14) 0.0046(14)
C27 0.0334(19) 0.034(2) 0.049(2) 0.0019(16) 0.0019(16) 0.0011(16)
C28 0.053(2) 0.043(2) 0.051(2) 0.0055(19) -0.0031(19) 0.0069(19)
C29 0.048(2) 0.067(3) 0.048(2) 0.000(2) -0.0051(19) 0.011(2)
C30 0.045(2) 0.048(2) 0.064(3) -0.013(2) -0.005(2) 0.004(2)
C31 0.040(2) 0.033(2) 0.056(2) -0.0013(17) -0.0011(18) 0.0020(17)
C32 0.0234(17) 0.037(2) 0.044(2) -0.0016(16) 0.0016(15) 0.0028(15)
C33 0.046(2) 0.035(2) 0.050(2) -0.0044(17) 0.0026(18) 0.0028(17)
C34 0.060(3) 0.049(3) 0.055(3) -0.016(2) 0.009(2) 0.010(2)
C35 0.054(3) 0.071(3) 0.044(2) -0.007(2) 0.0139(19) 0.002(2)
C36 0.047(2) 0.052(3) 0.047(2) 0.0031(19) 0.0119(18) -0.0008(19)
C37 0.0318(19) 0.037(2) 0.049(2) -0.0018(17) 0.0042(16) -0.0020(16)
C38 0.041(2) 0.0314(19) 0.045(2) 0.0032(16) 0.0037(16) 0.0007(16)
C39 0.053(3) 0.055(3) 0.065(3) 0.017(2) 0.014(2) -0.001(2)
C40 0.039(2) 0.051(2) 0.060(3) 0.005(2) 0.0077(19) -0.0034(18)
C41 0.066(3) 0.037(2) 0.105(4) 0.006(2) 0.012(3) -0.003(2)
C42 0.0273(18) 0.042(2) 0.049(2) -0.0040(17) 0.0056(15) -0.0007(16)
C43 0.049(2) 0.054(3) 0.073(3) -0.018(2) 0.008(2) 0.005(2)
C44 0.062(3) 0.092(4) 0.065(3) 0.013(3) 0.006(2) 0.029(3)
C45 0.037(2) 0.085(3) 0.077(3) -0.015(3) 0.009(2) 0.006(2)
C1S 0.186(12) 0.188(12) 0.152(12) -0.004(9) 0.052(9) -0.031(9)
C2S 0.142(9) 0.113(8) 0.116(8) -0.009(7) 0.038(7) 0.007(7)
C3S 0.210(13) 0.175(12) 0.173(12) -0.006(9) 0.044(9) -0.022(9)
C4S 0.150(10) 0.165(11) 0.118(10) -0.008(8) 0.039(8) 0.018(9)
C5S 0.33(2) 0.32(2) 0.32(2) -0.007(10) 0.031(10) 0.002(10)
C6S 0.202(13) 0.153(12) 0.163(12) -0.027(8) 0.029(9) -0.004(9)
C7S 0.207(15) 0.216(15) 0.136(12) -0.059(11) 0.032(11) 0.044(13)

loop_
_atom_type_symbol
_atom_type_description
_atom_type_scat_dispersion_real
_atom_type_scat_dispersion_imag
_atom_type_scat_source
C C 0.0033 0.0016 'International Tables Vol C Tables 4.2.6.8 and 6.1.1.4'
H H 0.0000 0.0000 'International Tables Vol C Tables 4.2.6.8 and 6.1.1.4'
N N 0.0061 0.0033 'International Tables Vol C Tables 4.2.6.8 and 6.1.1.4'
Si Si 0.0817 0.0704 'International Tables Vol C Tables 4.2.6.8 and 6.1.1.4'
P P 0.1023 0.0942 'International Tables Vol C Tables 4.2.6.8 and 6.1.1.4'
Sc Sc 0.2519 0.3716 'International Tables Vol C Tables 4.2.6.8 and 6.1.1.4'

loop_
_geom_angle_atom_site_label_1
_geom_angle_atom_site_label_2
_geom_angle_atom_site_label_3
_geom_angle
_geom_angle_site_symmetry_1
_geom_angle_site_symmetry_3
_geom_angle_publ_flag
N3 Sc1 C38 110.21(12) . . ?
N3 Sc1 N2 81.44(10) . . ?
C38 Sc1 N2 109.71(12) . . ?
N3 Sc1 C42 100.71(12) . . ?
C38 Sc1 C42 105.72(13) . . ?
N2 Sc1 C42 141.26(12) . . ?
N3 Sc1 N1 126.28(10) . . ?
C38 Sc1 N1 115.58(12) . . ?
N2 Sc1 N1 58.08(10) . . ?
C42 Sc1 N1 92.69(12) . . ?
N3 Sc1 C9 105.42(10) . . ?
C38 Sc1 C9 115.63(12) . . ?
N2 Sc1 C9 29.58(9) . . ?
C42 Sc1 C9 118.03(12) . . ?
N1 Sc1 C9 28.51(9) . . ?
N3 P1 C19 111.38(14) . . ?
N3 P1 C26 110.23(15) . . ?
C19 P1 C26 107.70(15) . . ?
N3 P1 C20 113.96(15) . . ?
C19 P1 C20 105.21(15) . . ?
C26 P1 C20 108.05(15) . . ?
C38 Si1 C39 110.00(18) . . ?
C38 Si1 C40 111.75(17) . . ?
C39 Si1 C40 108.57(19) . . ?
C38 Si1 C41 113.13(19) . . ?
C39 Si1 C41 106.3(2) . . ?
C40 Si1 C41 106.8(2) . . ?
C42 Si2 C44 111.78(19) . . ?
C42 Si2 C43 109.99(18) . . ?
C44 Si2 C43 109.1(2) . . ?
C42 Si2 C45 113.58(19) . . ?
C44 Si2 C45 105.6(2) . . ?
C43 Si2 C45 106.53(19) . . ?
C9 N1 C1 129.7(3) . . ?
C9 N1 Sc1 96.9(2) . . ?
C1 N1 Sc1 133.3(2) . . ?
C9 N2 C14 132.3(3) . . ?
C9 N2 Sc1 96.17(19) . . ?
C14 N2 Sc1 125.6(2) . . ?
C32 N3 P1 119.2(2) . . ?
C32 N3 Sc1 118.21(19) . . ?
P1 N3 Sc1 121.09(15) . . ?
C6 C1 C2 120.3(3) . . ?
C6 C1 N1 118.0(3) . . ?
C2 C1 N1 121.0(3) . . ?
C3 C2 C1 118.4(3) . . ?
C3 C2 C7 119.0(3) . . ?
C1 C2 C7 122.5(3) . . ?
C4 C3 C2 121.6(4) . . ?
C4 C3 H3A 119.2 . . ?
C2 C3 H3A 119.2 . . ?
C3 C4 C5 119.4(3) . . ?
C3 C4 H4A 120.3 . . ?
C5 C4 H4A 120.3 . . ?
C6 C5 C4 120.8(4) . . ?
C6 C5 H5A 119.6 . . ?
C4 C5 H5A 119.6 . . ?
C5 C6 C1 119.2(3) . . ?
C5 C6 C8 119.6(3) . . ?
C1 C6 C8 121.1(3) . . ?
C2 C7 H7A 109.5 . . ?
C2 C7 H7B 109.5 . . ?
H7A C7 H7B 109.5 . . ?
C2 C7 H7C 109.5 . . ?
H7A C7 H7C 109.5 . . ?
H7B C7 H7C 109.5 . . ?
C6 C8 H8A 109.5 . . ?
C6 C8 H8B 109.5 . . ?
H8A C8 H8B 109.5 . . ?
C6 C8 H8C 109.5 . . ?
H8A C8 H8C 109.5 . . ?
H8B C8 H8C 109.5 . . ?
N1 C9 N2 108.8(3) . . ?
N1 C9 C10 126.0(3) . . ?
N2 C9 C10 124.9(3) . . ?
N1 C9 Sc1 54.55(17) . . ?
N2 C9 Sc1 54.25(16) . . ?
C10 C9 Sc1 176.1(2) . . ?
C13 C10 C11 110.1(3) . . ?
C13 C10 C12 108.8(3) . . ?
C11 C10 C12 105.6(3) . . ?
C13 C10 C9 110.0(3) . . ?
C11 C10 C9 112.1(3) . . ?
C12 C10 C9 110.0(3) . . ?
C10 C11 H11A 109.5 . . ?
C10 C11 H11B 109.5 . . ?
H11A C11 H11B 109.5 . . ?
C10 C11 H11C 109.5 . . ?
H11A C11 H11C 109.5 . . ?
H11B C11 H11C 109.5 . . ?
C10 C12 H12A 109.5 . . ?
C10 C12 H12B 109.5 . . ?
H12A C12 H12B 109.5 . . ?
C10 C12 H12C 109.5 . . ?
H12A C12 H12C 109.5 . . ?
H12B C12 H12C 109.5 . . ?
C10 C13 H13A 109.5 . . ?
C10 C13 H13B 109.5 . . ?
H13A C13 H13B 109.5 . . ?
C10 C13 H13C 109.5 . . ?
H13A C13 H13C 109.5 . . ?
H13B C13 H13C 109.5 . . ?
N2 C14 C15 126.5(3) . . ?
N2 C14 C19 115.7(3) . . ?
C15 C14 C19 117.3(3) . . ?
C16 C15 C14 120.7(3) . . ?
C16 C15 H15A 119.6 . . ?
C14 C15 H15A 119.6 . . ?
C15 C16 C17 121.9(3) . . ?
C15 C16 H16A 119.1 . . ?
C17 C16 H16A 119.1 . . ?
C16 C17 C18 118.6(3) . . ?
C16 C17 H17A 120.7 . . ?
C18 C17 H17A 120.7 . . ?
C19 C18 C17 120.4(3) . . ?
C19 C18 H18A 119.8 . . ?
C17 C18 H18A 119.8 . . ?
C18 C19 C14 121.1(3) . . ?
C18 C19 P1 122.7(3) . . ?
C14 C19 P1 116.1(2) . . ?
C25 C20 C21 119.3(3) . . ?
C25 C20 P1 119.9(2) . . ?
C21 C20 P1 120.8(3) . . ?
C22 C21 C20 119.9(3) . . ?
C22 C21 H21A 120.0 . . ?
C20 C21 H21A 120.0 . . ?
C23 C22 C21 120.6(3) . . ?
C23 C22 H22A 119.7 . . ?
C21 C22 H22A 119.7 . . ?
C22 C23 C24 119.7(3) . . ?
C22 C23 H23A 120.1 . . ?
C24 C23 H23A 120.1 . . ?
C23 C24 C25 120.8(3) . . ?
C23 C24 H24A 119.6 . . ?
C25 C24 H24A 119.6 . . ?
C24 C25 C20 119.6(3) . . ?
C24 C25 H25A 120.2 . . ?
C20 C25 H25A 120.2 . . ?
C31 C26 C27 118.3(3) . . ?
C31 C26 P1 118.2(3) . . ?
C27 C26 P1 123.4(3) . . ?
C28 C27 C26 120.4(3) . . ?
C28 C27 H27A 119.8 . . ?
C26 C27 H27A 119.8 . . ?
C29 C28 C27 120.4(4) . . ?
C29 C28 H28A 119.8 . . ?
C27 C28 H28A 119.8 . . ?
C28 C29 C30 120.4(4) . . ?
C28 C29 H29A 119.8 . . ?
C30 C29 H29A 119.8 . . ?
C31 C30 C29 119.5(4) . . ?
C31 C30 H30A 120.2 . . ?
C29 C30 H30A 120.2 . . ?
C30 C31 C26 121.0(4) . . ?
C30 C31 H31A 119.5 . . ?
C26 C31 H31A 119.5 . . ?
C37 C32 C33 117.6(3) . . ?
C37 C32 N3 123.9(3) . . ?
C33 C32 N3 118.5(3) . . ?
C34 C33 C32 120.8(4) . . ?
C34 C33 H33A 119.6 . . ?
C32 C33 H33A 119.6 . . ?
C35 C34 C33 120.9(4) . . ?
C35 C34 H34A 119.5 . . ?
C33 C34 H34A 119.5 . . ?
C34 C35 C36 119.4(4) . . ?
C34 C35 H35A 120.3 . . ?
C36 C35 H35A 120.3 . . ?
C35 C36 C37 119.9(4) . . ?
C35 C36 H36A 120.1 . . ?
C37 C36 H36A 120.1 . . ?
C36 C37 C32 121.3(3) . . ?
C36 C37 H37A 119.3 . . ?
C32 C37 H37A 119.3 . . ?
Si1 C38 Sc1 133.47(18) . . ?
Si1 C38 H38A 103.8 . . ?
Sc1 C38 H38A 103.8 . . ?
Si1 C38 H38B 103.8 . . ?
Sc1 C38 H38B 103.8 . . ?
H38A C38 H38B 105.4 . . ?
Si1 C39 H39A 109.5 . . ?
Si1 C39 H39B 109.5 . . ?
H39A C39 H39B 109.5 . . ?
Si1 C39 H39C 109.5 . . ?
H39A C39 H39C 109.5 . . ?
H39B C39 H39C 109.5 . . ?
Si1 C40 H40A 109.5 . . ?
Si1 C40 H40B 109.5 . . ?
H40A C40 H40B 109.5 . . ?
Si1 C40 H40C 109.5 . . ?
H40A C40 H40C 109.5 . . ?
H40B C40 H40C 109.5 . . ?
Si1 C41 H41A 109.5 . . ?
Si1 C41 H41B 109.5 . . ?
H41A C41 H41B 109.5 . . ?
Si1 C41 H41C 109.5 . . ?
H41A C41 H41C 109.5 . . ?
H41B C41 H41C 109.5 . . ?
Si2 C42 Sc1 124.24(18) . . ?
Si2 C42 H42A 106.3 . . ?
Sc1 C42 H42A 106.3 . . ?
Si2 C42 H42B 106.3 . . ?
Sc1 C42 H42B 106.3 . . ?
H42A C42 H42B 106.4 . . ?
Si2 C43 H43A 109.5 . . ?
Si2 C43 H43B 109.5 . . ?
H43A C43 H43B 109.5 . . ?
Si2 C43 H43C 109.5 . . ?
H43A C43 H43C 109.5 . . ?
H43B C43 H43C 109.5 . . ?
Si2 C44 H44A 109.5 . . ?
Si2 C44 H44B 109.5 . . ?
H44A C44 H44B 109.5 . . ?
Si2 C44 H44C 109.5 . . ?
H44A C44 H44C 109.5 . . ?
H44B C44 H44C 109.5 . . ?
Si2 C45 H45A 109.5 . . ?
Si2 C45 H45B 109.5 . . ?
H45A C45 H45B 109.5 . . ?
Si2 C45 H45C 109.5 . . ?
H45A C45 H45C 109.5 . . ?
H45B C45 H45C 109.5 . . ?
C2S C1S C6S 120.0 . . ?
C2S C1S C7S 120.6(4) . . ?
C6S C1S C7S 119.4(4) . . ?
C3S C2S C1S 120.0 . . ?
C3S C2S H2SA 120.0 . . ?
C1S C2S H2SA 120.0 . . ?
C2S C3S C4S 120.0 . . ?
C2S C3S H3SA 120.0 . . ?
C4S C3S H3SA 120.0 . . ?
C3S C4S C5S 120.0 . . ?
C3S C4S H4SA 120.0 . . ?
C5S C4S H4SA 120.0 . . ?
C6S C5S C4S 120.0 . . ?
C6S C5S H5SA 120.0 . . ?
C4S C5S H5SA 120.0 . . ?
C5S C6S C1S 120.0 . . ?
C5S C6S H6SA 120.0 . . ?
C1S C6S H6SA 120.0 . . ?
C1S C7S H7SA 109.5 . . ?
C1S C7S H7SB 109.5 . . ?
H7SA C7S H7SB 109.5 . . ?
C1S C7S H7SC 109.5 . . ?
H7SA C7S H7SC 109.5 . . ?
H7SB C7S H7SC 109.5 . . ?

loop_
_geom_bond_atom_site_label_1
_geom_bond_atom_site_label_2
_geom_bond_distance
_geom_bond_site_symmetry_2
_geom_bond_publ_flag
Sc1 N3 2.205(3) . ?
Sc1 C38 2.226(3) . ?
Sc1 N2 2.237(3) . ?
Sc1 C42 2.245(3) . ?
Sc1 N1 2.249(3) . ?
Sc1 C9 2.741(3) . ?
P1 N3 1.623(3) . ?
P1 C19 1.799(3) . ?
P1 C26 1.799(3) . ?
P1 C20 1.806(3) . ?
Si1 C38 1.835(3) . ?
Si1 C39 1.861(4) . ?
Si1 C40 1.873(4) . ?
Si1 C41 1.881(4) . ?
Si2 C42 1.841(4) . ?
Si2 C44 1.869(4) . ?
Si2 C43 1.879(4) . ?
Si2 C45 1.879(4) . ?
N1 C9 1.318(4) . ?
N1 C1 1.427(4) . ?
N2 C9 1.361(4) . ?
N2 C14 1.381(4) . ?
N3 C32 1.436(4) . ?
C1 C6 1.399(5) . ?
C1 C2 1.406(5) . ?
C2 C3 1.382(5) . ?
C2 C7 1.503(5) . ?
C3 C4 1.382(6) . ?
C3 H3A 0.9500 . ?
C4 C5 1.384(5) . ?
C4 H4A 0.9500 . ?
C5 C6 1.384(5) . ?
C5 H5A 0.9500 . ?
C6 C8 1.509(5) . ?
C7 H7A 0.9800 . ?
C7 H7B 0.9800 . ?
C7 H7C 0.9800 . ?
C8 H8A 0.9800 . ?
C8 H8B 0.9800 . ?
C8 H8C 0.9800 . ?
C9 C10 1.558(5) . ?
C10 C13 1.529(5) . ?
C10 C11 1.537(5) . ?
C10 C12 1.547(5) . ?
C11 H11A 0.9800 . ?
C11 H11B 0.9800 . ?
C11 H11C 0.9800 . ?
C12 H12A 0.9800 . ?
C12 H12B 0.9800 . ?
C12 H12C 0.9800 . ?
C13 H13A 0.9800 . ?
C13 H13B 0.9800 . ?
C13 H13C 0.9800 . ?
C14 C15 1.401(5) . ?
C14 C19 1.411(5) . ?
C15 C16 1.376(5) . ?
C15 H15A 0.9500 . ?
C16 C17 1.379(5) . ?
C16 H16A 0.9500 . ?
C17 C18 1.390(5) . ?
C17 H17A 0.9500 . ?
C18 C19 1.389(4) . ?
C18 H18A 0.9500 . ?
C20 C25 1.389(4) . ?
C20 C21 1.396(4) . ?
C21 C22 1.382(5) . ?
C21 H21A 0.9500 . ?
C22 C23 1.369(5) . ?
C22 H22A 0.9500 . ?
C23 C24 1.376(5) . ?
C23 H23A 0.9500 . ?
C24 C25 1.384(5) . ?
C24 H24A 0.9500 . ?
C25 H25A 0.9500 . ?
C26 C31 1.392(5) . ?
C26 C27 1.399(5) . ?
C27 C28 1.378(5) . ?
C27 H27A 0.9500 . ?
C28 C29 1.370(5) . ?
C28 H28A 0.9500 . ?
C29 C30 1.382(6) . ?
C29 H29A 0.9500 . ?
C30 C31 1.380(5) . ?
C30 H30A 0.9500 . ?
C31 H31A 0.9500 . ?
C32 C37 1.389(5) . ?
C32 C33 1.393(5) . ?
C33 C34 1.374(5) . ?
C33 H33A 0.9500 . ?
C34 C35 1.374(6) . ?
C34 H34A 0.9500 . ?
C35 C36 1.376(5) . ?
C35 H35A 0.9500 . ?
C36 C37 1.386(5) . ?
C36 H36A 0.9500 . ?
C37 H37A 0.9500 . ?
C38 H38A 0.9900 . ?
C38 H38B 0.9900 . ?
C39 H39A 0.9800 . ?
C39 H39B 0.9800 . ?
C39 H39C 0.9800 . ?
C40 H40A 0.9800 . ?
C40 H40B 0.9800 . ?
C40 H40C 0.9800 . ?
C41 H41A 0.9800 . ?
C41 H41B 0.9800 . ?
C41 H41C 0.9800 . ?
C42 H42A 0.9900 . ?
C42 H42B 0.9900 . ?
C43 H43A 0.9800 . ?
C43 H43B 0.9800 . ?
C43 H43C 0.9800 . ?
C44 H44A 0.9800 . ?
C44 H44B 0.9800 . ?
C44 H44C 0.9800 . ?
C45 H45A 0.9800 . ?
C45 H45B 0.9800 . ?
C45 H45C 0.9800 . ?
C1S C2S 1.3900 . ?
C1S C6S 1.3900 . ?
C1S C7S 1.543(5) . ?
C2S C3S 1.3900 . ?
C2S H2SA 0.9500 . ?
C3S C4S 1.3900 . ?
C3S H3SA 0.9500 . ?
C4S C5S 1.3900 . ?
C4S H4SA 0.9500 . ?
C5S C6S 1.3900 . ?
C5S H5SA 0.9500 . ?
C6S H6SA 0.9500 . ?
C7S H7SA 0.9800 . ?
C7S H7SB 0.9800 . ?
C7S H7SC 0.9800 . ?
